data_9014116
loop_
_publ_author_name
'Morrison, S. M.'
'Downs, R. T.'
'Domanik, K. J.'
'Yang, H.'
'Doell, D.'

_publ_section_title
;
 Nioboaeschynite-(Ce), Ce(NbTi)O6
;
_journal_issue 8
_journal_name_full 'Acta Crystallographica, Section E'
_journal_page_first i64
_journal_page_last i65
_journal_paper_doi 10.1107/S1600536812031765
_journal_volume 68
_journal_year 2012
_chemical_compound_source 'Upper Fir carbonatite, Kamloops mining division, British Columbia, Canada'
_chemical_formula_sum 'Ca0.25 Ce0.348 Fe0.03 Gd0.01 La0.12 Nb1.14 Nd0.14 O6 Pr0.04 Sm0.02 Sr0.01 Th0.06 Ti0.86 Y0.02'
_chemical_name_mineral Nioboaeschynite-(Ce)
_space_group_IT_number 62
_symmetry_space_group_name_Hall '-P 2ac 2n'
_symmetry_space_group_name_H-M 'P n m a'
_cell_angle_alpha 90
_cell_angle_beta 90
_cell_angle_gamma 90
_cell_formula_units_Z 4
_cell_length_a 11.0563
_cell_length_b 7.560
_cell_length_c 5.3637
_cell_volume 448.328
_database_code_amcsd 0019173
_exptl_crystal_density_diffrn 5.440
_cod_original_formula_sum 'Ce.348 Nd.14 La.12 Pr.04 Sm.02 Y.02 Gd.01 Th.06 Fe.03 Sr.01 Ca.25 (Nb1.14 Ti.86) O6'
_cod_database_code 9014116

loop_
_space_group_symop_operation_xyz
x,y,z
x,1/2-y,z
-x,1/2+y,-z
1/2-x,1/2+y,1/2+z
1/2+x,1/2-y,1/2-z
1/2+x,y,1/2-z
1/2-x,-y,1/2+z
-x,-y,-z

loop_
_atom_site_aniso_label
_atom_site_aniso_U_11
_atom_site_aniso_U_22
_atom_site_aniso_U_33
_atom_site_aniso_U_12
_atom_site_aniso_U_13
_atom_site_aniso_U_23
CeA 0.01220 0.00590 0.00870 0.00000 0.00050 0.00000
NdA 0.01220 0.00590 0.00870 0.00000 0.00050 0.00000
LaA 0.01220 0.00590 0.00870 0.00000 0.00050 0.00000
PrA 0.01220 0.00590 0.00870 0.00000 0.00050 0.00000
SmA 0.01220 0.00590 0.00870 0.00000 0.00050 0.00000
YA 0.01220 0.00590 0.00870 0.00000 0.00050 0.00000
GdA 0.01220 0.00590 0.00870 0.00000 0.00050 0.00000
ThA 0.01220 0.00590 0.00870 0.00000 0.00050 0.00000
FeA 0.01220 0.00590 0.00870 0.00000 0.00050 0.00000
SrA 0.01220 0.00590 0.00870 0.00000 0.00050 0.00000
NbB 0.01110 0.01448 0.01123 0.00121 -0.00065 0.00082
TiB 0.01110 0.01448 0.01123 0.00121 -0.00065 0.00082
O1 0.01330 0.01090 0.01370 0.00140 0.00410 0.00140
O2 0.01270 0.00960 0.00910 -0.00040 0.00160 0.00050
O3 0.01140 0.00620 0.01950 0.00000 0.00160 0.00000
O4 0.01230 0.00660 0.01790 0.00000 0.00160 0.00000

loop_
_atom_site_label
_atom_site_fract_x
_atom_site_fract_y
_atom_site_fract_z
_atom_site_occupancy
_atom_site_U_iso_or_equiv
_atom_site_type_symbol
_atom_site_attached_hydrogens
CeA 0.45727 0.25000 0.03835 0.31000 0.00893 Ce 0
NdA 0.45727 0.25000 0.03835 0.14000 0.00893 Nd 0
LaA 0.45727 0.25000 0.03835 0.12000 0.00893 La 0
PrA 0.45727 0.25000 0.03835 0.04000 0.00893 Pr 0
SmA 0.45727 0.25000 0.03835 0.02000 0.00893 Sm 0
YA 0.45727 0.25000 0.03835 0.02000 0.00893 Y 0
GdA 0.45727 0.25000 0.03835 0.01000 0.00893 Gd 0
ThA 0.45727 0.25000 0.03835 0.06000 0.00893 Th 0
FeA 0.45727 0.25000 0.03835 0.03000 0.00893 Fe 0
SrA 0.45727 0.25000 0.03835 0.01000 0.00893 Sr 0
CaA* 0.43380 0.25000 0.05000 0.25000 0.01800 Ca 0
NbB 0.35726 0.50690 0.53830 0.57000 0.01227 Nb 0
TiB 0.35726 0.50690 0.53830 0.43000 0.01227 Ti 0
O1 0.28750 0.44170 0.87200 1.00000 0.01260 O 0
O2 0.52590 0.46150 0.73100 1.00000 0.01050 O 0
O3 0.62210 0.25000 0.33890 1.00000 0.01240 O 0
O4 0.35600 0.25000 0.45260 1.00000 0.01230 O 0
CeC 0.15860 0.25000 0.57800 0.03800 0.06300 Ce 0

loop_
_cod_changelog_entry_id
_cod_changelog_entry_author
_cod_changelog_entry_date
_cod_changelog_entry_text
1
;cod-tools version 3.8.0
Id: cif_guess_AMCSD_atom_types 9581 2023-05-17 12:35:41Z saulius
;
2023-05-23T09:22:29+03:00
;Derived atom types and hydrogen counts
from atom names that follow the AMCSD naming convention
(Wat == water, O-H == hydroxyl).
;

loop_
_cod_related_entry_id
_cod_related_entry_database
_cod_related_entry_code
1 AMCSD 0019173
